data_2225077
loop_
_publ_author_name
'Yusnita, Juahir'
'Mohd Ali, Hapipah'
'Abdulla, Mahmood A.'
'Robinson, Ward T.'
'Khaledi, Hamid'

_publ_section_title
Bis(pyridine-\k<i>N</i>){<i>N</i>^2^,<i>N</i>^2'^-[1,1'-(pyridine-2,6-diyl)diethylidyne]benzenesulfonohydrazonato-\k^5^<i>O</i>,<i>N</i>,<i>N</i>',<i>N</i>'',<i>O</i>'}nickel(II)
_journal_coeditor_code OM2309
_journal_issue 2
_journal_name_full 'Acta Crystallographica Section E'
_journal_page_first m129
_journal_paper_doi 10.1107/S1600536809055639
_journal_volume 66
_journal_year 2010
_chemical_formula_iupac '[Ni (C21 H19 N5 O4 S2) (C5 H5 N)2]'
_chemical_formula_moiety 'C31 H29 N7 Ni O4 S2'
_chemical_formula_sum 'C31 H29 N7 Ni O4 S2'
_chemical_formula_weight 686.44
_chemical_name_systematic
;
Bis(pyridine-\k<i>N</i>){<i>N</i>^2^,<i>N</i>^2'^-[1,1'-(pyridine-2,6-
diyl)diethylidyne]benzenesulfonohydrazonato-
\k^5^<i>O</i>,<i>N</i>,<i>N</i>',<i>N</i>'',<i>O</i>'}nickel(II)
;
_space_group_IT_number 14
_symmetry_cell_setting monoclinic
_symmetry_space_group_name_Hall '-P 2yn'
_symmetry_space_group_name_H-M 'P 1 21/n 1'
_atom_sites_solution_hydrogens geom
_atom_sites_solution_primary direct
_atom_sites_solution_secondary difmap
_audit_creation_method SHELXL-97
_cell_angle_alpha 90.00
_cell_angle_beta 91.823(2)
_cell_angle_gamma 90.00
_cell_formula_units_Z 4
_cell_length_a 11.6029(2)
_cell_length_b 15.8298(3)
_cell_length_c 16.4156(3)
_cell_measurement_reflns_used 9879
_cell_measurement_temperature 100(2)
_cell_measurement_theta_max 28.32
_cell_measurement_theta_min 2.48
_cell_volume 3013.55(9)
_computing_cell_refinement 'SAINT (Bruker, 2007)'
_computing_data_collection 'APEX2 (Bruker, 2007)'
_computing_data_reduction 'SAINT (Bruker, 2007)'
_computing_molecular_graphics 'X-SEED (Barbour, 2001)'
_computing_publication_material 'publCIF (Westrip, 2010)'
_computing_structure_refinement 'SHELXL97 (Sheldrick, 2008)'
_computing_structure_solution 'SHELXS97 (Sheldrick, 2008)'
_diffrn_ambient_temperature 100(2)
_diffrn_measured_fraction_theta_full 1.000
_diffrn_measured_fraction_theta_max 1.000
_diffrn_measurement_device_type 'Bruker APEXII CCD'
_diffrn_measurement_method '\f and \w'
_diffrn_radiation_monochromator graphite
_diffrn_radiation_source 'fine-focus sealed tube'
_diffrn_radiation_type MoK\a
_diffrn_radiation_wavelength 0.71073
_diffrn_reflns_av_R_equivalents 0.0199
_diffrn_reflns_av_sigmaI/netI 0.0173
_diffrn_reflns_limit_h_max 13
_diffrn_reflns_limit_h_min -13
_diffrn_reflns_limit_k_max 18
_diffrn_reflns_limit_k_min -18
_diffrn_reflns_limit_l_max 19
_diffrn_reflns_limit_l_min -19
_diffrn_reflns_number 22997
_diffrn_reflns_theta_full 25.00
_diffrn_reflns_theta_max 25.00
_diffrn_reflns_theta_min 1.79
_exptl_absorpt_coefficient_mu 0.833
_exptl_absorpt_correction_T_max 0.8578
_exptl_absorpt_correction_T_min 0.7882
_exptl_absorpt_correction_type multi-scan
_exptl_absorpt_process_details '(SADABS; Sheldrick, 1996)'
_exptl_crystal_colour brown
_exptl_crystal_density_diffrn 1.515
_exptl_crystal_density_method 'not measured'
_exptl_crystal_description block
_exptl_crystal_F_000 1428
_exptl_crystal_size_max 0.30
_exptl_crystal_size_mid 0.22
_exptl_crystal_size_min 0.19
_refine_diff_density_max 0.343
_refine_diff_density_min -0.358
_refine_ls_extinction_method none
_refine_ls_goodness_of_fit_ref 1.054
_refine_ls_hydrogen_treatment constr
_refine_ls_matrix_type full
_refine_ls_number_parameters 406
_refine_ls_number_reflns 5308
_refine_ls_number_restraints 0
_refine_ls_restrained_S_all 1.054
_refine_ls_R_factor_all 0.0275
_refine_ls_R_factor_gt 0.0235
_refine_ls_shift/su_max 0.001
_refine_ls_shift/su_mean 0.000
_refine_ls_structure_factor_coef Fsqd
_refine_ls_weighting_details 'calc w=1/[\s^2^(Fo^2^)+(0.0291P)^2^+2.4638P] where P=(Fo^2^+2Fc^2^)/3'
_refine_ls_weighting_scheme calc
_refine_ls_wR_factor_gt 0.0618
_refine_ls_wR_factor_ref 0.0645
_reflns_number_gt 4815
_reflns_number_total 5308
_reflns_threshold_expression I>2\s(I)
_cod_data_source_file om2309.cif
_cod_data_source_block I
_cod_depositor_comments
;
The following automatic conversions were performed:
'_symmetry_cell_setting' value 'Monoclinic' changed to 'monoclinic'
according to '/home/saulius/struct/CIF-dictionaries/cif_core.dic'
dictionary named 'cif_core.dic' version 2.4.1 from 2010-06-29.

Automatic conversion script
Id: cif_fix_enum 1527 2010-12-29 10:47:43Z saulius 

The following automatic conversions were performed:

'_symmetry_cell_setting' value 'Monoclinic' changed to 'monoclinic'
according to /home/saulius/struct/CIF-dictionaries/cif_core.dic
dictionary named 'cif_core.dic' version 2.4.1 from 2010-06-29.

Automatic conversion script
Id: cif_fix_values 1715 2011-07-08 13:25:40Z adriana 
;
_cod_original_sg_symbol_H-M 'P 21/n'
_cod_database_code 2225077
_cod_database_fobs_code 2225077

loop_
_symmetry_equiv_pos_as_xyz
'x, y, z'
'-x+1/2, y+1/2, -z+1/2'
'-x, -y, -z'
'x-1/2, -y-1/2, z-1/2'

loop_
_atom_site_type_symbol
_atom_site_label
_atom_site_fract_x
_atom_site_fract_y
_atom_site_fract_z
_atom_site_U_iso_or_equiv
_atom_site_adp_type
_atom_site_calc_flag
_atom_site_refinement_flags
_atom_site_occupancy
_atom_site_disorder_assembly
_atom_site_disorder_group
Ni Ni 0.410517(18) 0.141485(13) 0.215880(12) 0.01157(7) Uani d . 1 . .
S S1 0.59292(4) -0.00687(3) 0.18463(3) 0.01400(10) Uani d . 1 . .
S S2 0.27045(4) 0.12194(3) 0.40344(2) 0.01272(10) Uani d . 1 . .
O O1 0.60699(11) -0.09339(8) 0.16025(8) 0.0207(3) Uani d . 1 . .
O O2 0.49868(10) 0.01082(7) 0.23919(7) 0.0157(3) Uani d . 1 . .
O O3 0.33543(10) 0.06141(7) 0.35665(7) 0.0166(3) Uani d . 1 . .
O O4 0.17478(10) 0.08872(8) 0.44772(7) 0.0174(3) Uani d . 1 . .
N N1 0.38858(12) 0.24587(9) 0.14898(8) 0.0127(3) Uani d . 1 . .
N N2 0.28461(12) 0.21687(9) 0.28339(8) 0.0125(3) Uani d . 1 . .
N N3 0.22201(12) 0.19994(9) 0.35170(8) 0.0137(3) Uani d . 1 . .
N N4 0.52548(12) 0.12310(9) 0.12007(9) 0.0134(3) Uani d . 1 . .
N N5 0.58722(12) 0.05107(9) 0.10487(9) 0.0156(3) Uani d . 1 . .
N N6 0.53749(12) 0.19065(9) 0.29575(9) 0.0143(3) Uani d . 1 . .
N N7 0.27701(12) 0.07348(9) 0.15452(9) 0.0140(3) Uani d . 1 . .
C C1 0.25986(14) 0.28945(11) 0.24972(10) 0.0131(3) Uani d . 1 . .
C C2 0.17637(15) 0.35009(11) 0.28509(11) 0.0169(4) Uani d . 1 . .
H H2A 0.1036 0.3209 0.2948 0.025 Uiso calc R 1 . .
H H2B 0.1623 0.3968 0.2469 0.025 Uiso calc R 1 . .
H H2C 0.2084 0.3723 0.3367 0.025 Uiso calc R 1 . .
C C3 0.32043(14) 0.30847(11) 0.17453(10) 0.0131(3) Uani d . 1 . .
C C4 0.31328(15) 0.38448(11) 0.13167(11) 0.0166(4) Uani d . 1 . .
H H4 0.2653 0.4290 0.1494 0.020 Uiso calc R 1 . .
C C5 0.37776(15) 0.39357(11) 0.06257(11) 0.0182(4) Uani d . 1 . .
H H5 0.3742 0.4450 0.0328 0.022 Uiso calc R 1 . .
C C6 0.44751(15) 0.32834(11) 0.03648(10) 0.0163(4) Uani d . 1 . .
H H6 0.4913 0.3342 -0.0111 0.020 Uiso calc R 1 . .
C C7 0.45153(14) 0.25424(11) 0.08200(10) 0.0139(3) Uani d . 1 . .
C C8 0.52355(14) 0.18075(11) 0.06381(10) 0.0145(4) Uani d . 1 . .
C C9 0.58566(16) 0.17241(12) -0.01367(11) 0.0209(4) Uani d . 1 . .
H H9A 0.5851 0.2268 -0.0421 0.031 Uiso calc R 1 . .
H H9B 0.5473 0.1297 -0.0483 0.031 Uiso calc R 1 . .
H H9C 0.6655 0.1551 -0.0017 0.031 Uiso calc R 1 . .
C C10 0.72211(15) 0.02117(11) 0.24006(11) 0.0169(4) Uani d . 1 . .
C C11 0.78134(15) 0.09477(12) 0.22277(11) 0.0208(4) Uani d . 1 . .
H H11 0.7556 0.1304 0.1793 0.025 Uiso calc R 1 . .
C C12 0.87894(17) 0.11586(14) 0.26986(12) 0.0275(5) Uani d . 1 . .
H H12 0.9197 0.1665 0.2590 0.033 Uiso calc R 1 . .
C C13 0.91686(16) 0.06321(15) 0.33268(12) 0.0305(5) Uani d . 1 . .
H H13 0.9841 0.0775 0.3642 0.037 Uiso calc R 1 . .
C C14 0.85730(17) -0.00988(14) 0.34959(12) 0.0288(5) Uani d . 1 . .
H H14 0.8834 -0.0455 0.3930 0.035 Uiso calc R 1 . .
C C15 0.75943(16) -0.03152(13) 0.30345(11) 0.0227(4) Uani d . 1 . .
H H15 0.7183 -0.0818 0.3150 0.027 Uiso calc R 1 . .
C C16 0.36809(14) 0.16219(11) 0.48003(10) 0.0140(3) Uani d . 1 . .
C C17 0.41986(15) 0.10464(12) 0.53378(11) 0.0192(4) Uani d . 1 . .
H H17 0.4048 0.0459 0.5280 0.023 Uiso calc R 1 . .
C C18 0.49334(17) 0.13345(13) 0.59570(11) 0.0233(4) Uani d . 1 . .
H H18 0.5288 0.0945 0.6328 0.028 Uiso calc R 1 . .
C C19 0.51522(16) 0.21932(13) 0.60359(11) 0.0236(4) Uani d . 1 . .
H H19 0.5656 0.2392 0.6461 0.028 Uiso calc R 1 . .
C C20 0.46384(17) 0.27609(12) 0.54965(12) 0.0235(4) Uani d . 1 . .
H H20 0.4792 0.3348 0.5553 0.028 Uiso calc R 1 . .
C C21 0.39001(15) 0.24778(11) 0.48730(11) 0.0188(4) Uani d . 1 . .
H H21 0.3550 0.2867 0.4501 0.023 Uiso calc R 1 . .
C C22 0.57825(16) 0.26962(12) 0.28800(12) 0.0211(4) Uani d . 1 . .
H H22 0.5490 0.3033 0.2442 0.025 Uiso calc R 1 . .
C C23 0.66049(17) 0.30403(13) 0.34058(13) 0.0277(5) Uani d . 1 . .
H H23 0.6867 0.3603 0.3331 0.033 Uiso calc R 1 . .
C C24 0.70418(17) 0.25566(13) 0.40424(12) 0.0267(4) Uani d . 1 . .
H H24 0.7616 0.2776 0.4409 0.032 Uiso calc R 1 . .
C C25 0.66268(15) 0.17464(12) 0.41350(11) 0.0205(4) Uani d . 1 . .
H H25 0.6906 0.1400 0.4571 0.025 Uiso calc R 1 . .
C C26 0.57989(15) 0.14469(11) 0.35850(10) 0.0161(4) Uani d . 1 . .
H H26 0.5516 0.0889 0.3654 0.019 Uiso calc R 1 . .
C C27 0.28759(15) 0.04331(11) 0.07836(11) 0.0170(4) Uani d . 1 . .
H H27 0.3566 0.0548 0.0508 0.020 Uiso calc R 1 . .
C C28 0.20283(16) -0.00357(11) 0.03843(11) 0.0197(4) Uani d . 1 . .
H H28 0.2130 -0.0225 -0.0158 0.024 Uiso calc R 1 . .
C C29 0.10303(16) -0.02267(12) 0.07827(11) 0.0203(4) Uani d . 1 . .
H H29 0.0444 -0.0561 0.0526 0.024 Uiso calc R 1 . .
C C30 0.09044(16) 0.00798(12) 0.15641(12) 0.0205(4) Uani d . 1 . .
H H30 0.0227 -0.0039 0.1854 0.025 Uiso calc R 1 . .
C C31 0.17797(15) 0.05617(11) 0.19157(11) 0.0178(4) Uani d . 1 . .
H H31 0.1677 0.0782 0.2447 0.021 Uiso calc R 1 . .

loop_
_atom_site_aniso_label
_atom_site_aniso_U_11
_atom_site_aniso_U_22
_atom_site_aniso_U_33
_atom_site_aniso_U_12
_atom_site_aniso_U_13
_atom_site_aniso_U_23
Ni 0.01215(12) 0.01122(12) 0.01132(12) 0.00032(8) 0.00009(8) 0.00054(8)
S1 0.0129(2) 0.0136(2) 0.0155(2) 0.00219(16) 0.00011(16) -0.00047(16)
S2 0.0127(2) 0.0124(2) 0.0131(2) -0.00030(16) 0.00112(16) -0.00026(16)
O1 0.0209(7) 0.0145(6) 0.0266(7) 0.0039(5) -0.0017(5) -0.0031(5)
O2 0.0139(6) 0.0156(6) 0.0177(6) 0.0009(5) 0.0019(5) 0.0016(5)
O3 0.0159(6) 0.0149(6) 0.0191(6) 0.0006(5) 0.0013(5) -0.0028(5)
O4 0.0165(6) 0.0180(6) 0.0180(6) -0.0024(5) 0.0031(5) 0.0015(5)
N1 0.0128(7) 0.0137(7) 0.0113(7) 0.0001(6) -0.0011(6) -0.0001(6)
N2 0.0125(7) 0.0146(7) 0.0104(7) -0.0016(6) -0.0004(5) -0.0016(6)
N3 0.0140(7) 0.0162(7) 0.0110(7) 0.0011(6) 0.0018(6) -0.0008(6)
N4 0.0117(7) 0.0145(7) 0.0140(7) 0.0014(6) 0.0000(6) -0.0017(6)
N5 0.0153(7) 0.0167(8) 0.0149(7) 0.0040(6) 0.0022(6) -0.0016(6)
N6 0.0126(7) 0.0154(7) 0.0150(7) 0.0002(6) 0.0025(6) -0.0004(6)
N7 0.0150(7) 0.0122(7) 0.0147(7) 0.0027(6) -0.0009(6) -0.0003(6)
C1 0.0129(8) 0.0146(8) 0.0116(8) 0.0003(7) -0.0024(6) -0.0024(7)
C2 0.0184(9) 0.0177(9) 0.0146(9) 0.0042(7) 0.0006(7) -0.0011(7)
C3 0.0117(8) 0.0134(8) 0.0140(8) -0.0004(7) -0.0029(7) -0.0022(7)
C4 0.0180(9) 0.0134(9) 0.0181(9) 0.0013(7) -0.0025(7) 0.0001(7)
C5 0.0211(9) 0.0150(9) 0.0183(9) -0.0024(7) -0.0037(7) 0.0042(7)
C6 0.0171(9) 0.0177(9) 0.0138(9) -0.0024(7) -0.0005(7) 0.0029(7)
C7 0.0121(8) 0.0169(9) 0.0126(8) -0.0023(7) -0.0018(7) -0.0004(7)
C8 0.0133(8) 0.0167(9) 0.0136(9) -0.0022(7) 0.0002(7) 0.0007(7)
C9 0.0228(10) 0.0223(10) 0.0179(9) 0.0012(8) 0.0058(8) 0.0013(8)
C10 0.0131(8) 0.0220(9) 0.0156(9) 0.0043(7) 0.0018(7) -0.0046(7)
C11 0.0159(9) 0.0259(10) 0.0207(10) 0.0005(8) 0.0034(7) -0.0033(8)
C12 0.0169(9) 0.0357(12) 0.0301(11) -0.0047(8) 0.0054(8) -0.0115(9)
C13 0.0138(9) 0.0548(14) 0.0226(10) 0.0055(9) -0.0012(8) -0.0169(10)
C14 0.0240(10) 0.0454(13) 0.0168(10) 0.0133(10) -0.0029(8) -0.0057(9)
C15 0.0223(10) 0.0274(10) 0.0184(10) 0.0060(8) 0.0023(8) -0.0016(8)
C16 0.0124(8) 0.0177(9) 0.0120(8) 0.0006(7) 0.0021(6) -0.0001(7)
C17 0.0200(9) 0.0176(9) 0.0201(10) -0.0009(7) 0.0014(7) 0.0039(7)
C18 0.0224(10) 0.0284(11) 0.0188(10) 0.0011(8) -0.0038(8) 0.0077(8)
C19 0.0223(10) 0.0307(11) 0.0173(9) -0.0025(8) -0.0058(8) -0.0014(8)
C20 0.0268(10) 0.0180(9) 0.0254(10) -0.0020(8) -0.0055(8) -0.0034(8)
C21 0.0202(9) 0.0170(9) 0.0191(9) 0.0018(7) -0.0028(7) 0.0012(7)
C22 0.0206(9) 0.0197(10) 0.0228(10) -0.0045(8) -0.0012(8) 0.0045(8)
C23 0.0260(10) 0.0245(10) 0.0324(11) -0.0115(8) -0.0042(9) 0.0029(9)
C24 0.0200(10) 0.0345(12) 0.0251(11) -0.0067(9) -0.0054(8) -0.0033(9)
C25 0.0161(9) 0.0290(10) 0.0164(9) 0.0024(8) -0.0012(7) 0.0020(8)
C26 0.0144(9) 0.0183(9) 0.0158(9) 0.0021(7) 0.0038(7) 0.0000(7)
C27 0.0188(9) 0.0163(9) 0.0160(9) 0.0020(7) 0.0019(7) -0.0006(7)
C28 0.0234(10) 0.0200(9) 0.0156(9) 0.0048(8) -0.0018(7) -0.0053(7)
C29 0.0180(9) 0.0174(9) 0.0249(10) 0.0018(7) -0.0062(8) -0.0059(8)
C30 0.0152(9) 0.0235(10) 0.0227(10) 0.0003(8) 0.0012(7) -0.0034(8)
C31 0.0184(9) 0.0189(9) 0.0163(9) 0.0018(7) 0.0015(7) -0.0036(7)

loop_
_atom_type_symbol
_atom_type_description
_atom_type_scat_dispersion_real
_atom_type_scat_dispersion_imag
_atom_type_scat_source
C C 0.0033 0.0016 'International Tables Vol C Tables 4.2.6.8 and 6.1.1.4'
H H 0.0000 0.0000 'International Tables Vol C Tables 4.2.6.8 and 6.1.1.4'
N N 0.0061 0.0033 'International Tables Vol C Tables 4.2.6.8 and 6.1.1.4'
O O 0.0106 0.0060 'International Tables Vol C Tables 4.2.6.8 and 6.1.1.4'
S S 0.1246 0.1234 'International Tables Vol C Tables 4.2.6.8 and 6.1.1.4'
Ni Ni 0.3393 1.1124 'International Tables Vol C Tables 4.2.6.8 and 6.1.1.4'

loop_
_geom_angle_atom_site_label_1
_geom_angle_atom_site_label_2
_geom_angle_atom_site_label_3
_geom_angle_site_symmetry_1
_geom_angle_site_symmetry_3
_geom_angle
_geom_angle_publ_flag
N1 Ni N6 . . 96.42(6) ?
N1 Ni N4 . . 77.12(6) ?
N6 Ni N4 . . 93.96(5) ?
N1 Ni N7 . . 94.63(6) ?
N6 Ni N7 . . 168.17(6) ?
N4 Ni N7 . . 92.61(5) ?
N1 Ni N2 . . 75.77(5) ?
N6 Ni N2 . . 87.04(5) ?
N4 Ni N2 . . 152.81(5) ?
N7 Ni N2 . . 91.59(5) ?
N1 Ni O2 . . 150.64(5) ?
N6 Ni O2 . . 86.02(5) ?
N4 Ni O2 . . 73.52(5) ?
N7 Ni O2 . . 86.42(5) ?
N2 Ni O2 . . 133.58(5) ?
N1 Ni O3 . . 142.34(5) ?
N6 Ni O3 . . 83.25(5) ?
N4 Ni O3 . . 140.54(5) ?
N7 Ni O3 . . 85.42(5) ?
N2 Ni O3 . . 66.59(4) ?
O2 Ni O3 . . 67.02(4) ?
O1 S1 O2 . . 116.53(7) ?
O1 S1 N5 . . 108.70(8) ?
O2 S1 N5 . . 112.31(7) ?
O1 S1 C10 . . 106.14(8) ?
O2 S1 C10 . . 105.81(8) ?
N5 S1 C10 . . 106.69(8) ?
O4 S2 O3 . . 116.46(7) ?
O4 S2 N3 . . 106.68(7) ?
O3 S2 N3 . . 114.18(7) ?
O4 S2 C16 . . 104.86(7) ?
O3 S2 C16 . . 106.23(7) ?
N3 S2 C16 . . 107.75(8) ?
S1 O2 Ni . . 113.69(7) ?
S2 O3 Ni . . 108.55(6) ?
C3 N1 C7 . . 121.51(15) ?
C3 N1 Ni . . 120.33(11) ?
C7 N1 Ni . . 117.91(11) ?
C1 N2 N3 . . 113.63(14) ?
C1 N2 Ni . . 113.80(11) ?
N3 N2 Ni . . 132.44(11) ?
N2 N3 S2 . . 113.45(11) ?
C8 N4 N5 . . 116.85(14) ?
C8 N4 Ni . . 115.81(11) ?
N5 N4 Ni . . 126.47(11) ?
N4 N5 S1 . . 109.62(11) ?
C26 N6 C22 . . 117.09(15) ?
C26 N6 Ni . . 120.89(12) ?
C22 N6 Ni . . 122.00(12) ?
C31 N7 C27 . . 116.84(15) ?
C31 N7 Ni . . 120.77(12) ?
C27 N7 Ni . . 122.36(12) ?
N2 C1 C3 . . 115.57(15) ?
N2 C1 C2 . . 122.58(15) ?
C3 C1 C2 . . 121.85(15) ?
C1 C2 H2A . . 109.5 ?
C1 C2 H2B . . 109.5 ?
H2A C2 H2B . . 109.5 ?
C1 C2 H2C . . 109.5 ?
H2A C2 H2C . . 109.5 ?
H2B C2 H2C . . 109.5 ?
N1 C3 C4 . . 120.33(15) ?
N1 C3 C1 . . 114.38(15) ?
C4 C3 C1 . . 125.27(15) ?
C5 C4 C3 . . 118.51(16) ?
C5 C4 H4 . . 120.7 ?
C3 C4 H4 . . 120.7 ?
C4 C5 C6 . . 120.69(16) ?
C4 C5 H5 . . 119.7 ?
C6 C5 H5 . . 119.7 ?
C5 C6 C7 . . 118.14(16) ?
C5 C6 H6 . . 120.9 ?
C7 C6 H6 . . 120.9 ?
N1 C7 C6 . . 120.81(16) ?
N1 C7 C8 . . 114.53(15) ?
C6 C7 C8 . . 124.65(15) ?
N4 C8 C7 . . 114.16(15) ?
N4 C8 C9 . . 123.23(16) ?
C7 C8 C9 . . 122.58(15) ?
C8 C9 H9A . . 109.5 ?
C8 C9 H9B . . 109.5 ?
H9A C9 H9B . . 109.5 ?
C8 C9 H9C . . 109.5 ?
H9A C9 H9C . . 109.5 ?
H9B C9 H9C . . 109.5 ?
C11 C10 C15 . . 120.81(17) ?
C11 C10 S1 . . 121.21(14) ?
C15 C10 S1 . . 117.93(14) ?
C10 C11 C12 . . 119.19(18) ?
C10 C11 H11 . . 120.4 ?
C12 C11 H11 . . 120.4 ?
C13 C12 C11 . . 120.2(2) ?
C13 C12 H12 . . 119.9 ?
C11 C12 H12 . . 119.9 ?
C14 C13 C12 . . 120.28(18) ?
C14 C13 H13 . . 119.9 ?
C12 C13 H13 . . 119.9 ?
C13 C14 C15 . . 120.23(19) ?
C13 C14 H14 . . 119.9 ?
C15 C14 H14 . . 119.9 ?
C14 C15 C10 . . 119.33(19) ?
C14 C15 H15 . . 120.3 ?
C10 C15 H15 . . 120.3 ?
C21 C16 C17 . . 120.82(16) ?
C21 C16 S2 . . 121.46(13) ?
C17 C16 S2 . . 117.71(14) ?
C18 C17 C16 . . 119.59(17) ?
C18 C17 H17 . . 120.2 ?
C16 C17 H17 . . 120.2 ?
C17 C18 C19 . . 119.87(17) ?
C17 C18 H18 . . 120.1 ?
C19 C18 H18 . . 120.1 ?
C20 C19 C18 . . 120.18(18) ?
C20 C19 H19 . . 119.9 ?
C18 C19 H19 . . 119.9 ?
C19 C20 C21 . . 120.38(18) ?
C19 C20 H20 . . 119.8 ?
C21 C20 H20 . . 119.8 ?
C16 C21 C20 . . 119.16(17) ?
C16 C21 H21 . . 120.4 ?
C20 C21 H21 . . 120.4 ?
N6 C22 C23 . . 123.16(17) ?
N6 C22 H22 . . 118.4 ?
C23 C22 H22 . . 118.4 ?
C22 C23 C24 . . 119.05(18) ?
C22 C23 H23 . . 120.5 ?
C24 C23 H23 . . 120.5 ?
C23 C24 C25 . . 118.58(18) ?
C23 C24 H24 . . 120.7 ?
C25 C24 H24 . . 120.7 ?
C24 C25 C26 . . 118.99(17) ?
C24 C25 H25 . . 120.5 ?
C26 C25 H25 . . 120.5 ?
N6 C26 C25 . . 123.11(17) ?
N6 C26 H26 . . 118.4 ?
C25 C26 H26 . . 118.4 ?
N7 C27 C28 . . 123.12(17) ?
N7 C27 H27 . . 118.4 ?
C28 C27 H27 . . 118.4 ?
C27 C28 C29 . . 119.21(17) ?
C27 C28 H28 . . 120.4 ?
C29 C28 H28 . . 120.4 ?
C28 C29 C30 . . 118.49(17) ?
C28 C29 H29 . . 120.8 ?
C30 C29 H29 . . 120.8 ?
C31 C30 C29 . . 118.88(17) ?
C31 C30 H30 . . 120.6 ?
C29 C30 H30 . . 120.6 ?
N7 C31 C30 . . 123.42(16) ?
N7 C31 H31 . . 118.3 ?
C30 C31 H31 . . 118.3 ?

loop_
_geom_bond_atom_site_label_1
_geom_bond_atom_site_label_2
_geom_bond_site_symmetry_2
_geom_bond_distance
_geom_bond_publ_flag
Ni N1 . 1.9959(14) ?
Ni N6 . 2.0910(14) ?
Ni N4 . 2.1145(14) ?
Ni N7 . 2.1152(14) ?
Ni N2 . 2.2111(14) ?
Ni O2 . 2.3337(12) ?
Ni O3 . 2.7988(12) ?
S1 O1 . 1.4376(13) ?
S1 O2 . 1.4624(12) ?
S1 N5 . 1.5984(15) ?
S1 C10 . 1.7847(18) ?
S2 O4 . 1.4450(12) ?
S2 O3 . 1.4538(12) ?
S2 N3 . 1.5911(15) ?
S2 C16 . 1.7832(17) ?
N1 C3 . 1.343(2) ?
N1 C7 . 1.346(2) ?
N2 C1 . 1.303(2) ?
N2 N3 . 1.3816(19) ?
N4 C8 . 1.298(2) ?
N4 N5 . 1.374(2) ?
N6 C26 . 1.342(2) ?
N6 C22 . 1.344(2) ?
N7 C31 . 1.345(2) ?
N7 C27 . 1.348(2) ?
C1 C3 . 1.471(2) ?
C1 C2 . 1.494(2) ?
C2 H2A . 0.9800 ?
C2 H2B . 0.9800 ?
C2 H2C . 0.9800 ?
C3 C4 . 1.395(2) ?
C4 C5 . 1.386(3) ?
C4 H4 . 0.9500 ?
C5 C6 . 1.388(3) ?
C5 H5 . 0.9500 ?
C6 C7 . 1.391(2) ?
C6 H6 . 0.9500 ?
C7 C8 . 1.469(2) ?
C8 C9 . 1.488(2) ?
C9 H9A . 0.9800 ?
C9 H9B . 0.9800 ?
C9 H9C . 0.9800 ?
C10 C11 . 1.387(3) ?
C10 C15 . 1.392(3) ?
C11 C12 . 1.391(3) ?
C11 H11 . 0.9500 ?
C12 C13 . 1.387(3) ?
C12 H12 . 0.9500 ?
C13 C14 . 1.380(3) ?
C13 H13 . 0.9500 ?
C14 C15 . 1.388(3) ?
C14 H14 . 0.9500 ?
C15 H15 . 0.9500 ?
C16 C21 . 1.383(3) ?
C16 C17 . 1.391(2) ?
C17 C18 . 1.383(3) ?
C17 H17 . 0.9500 ?
C18 C19 . 1.388(3) ?
C18 H18 . 0.9500 ?
C19 C20 . 1.383(3) ?
C19 H19 . 0.9500 ?
C20 C21 . 1.388(3) ?
C20 H20 . 0.9500 ?
C21 H21 . 0.9500 ?
C22 C23 . 1.378(3) ?
C22 H22 . 0.9500 ?
C23 C24 . 1.379(3) ?
C23 H23 . 0.9500 ?
C24 C25 . 1.380(3) ?
C24 H24 . 0.9500 ?
C25 C26 . 1.381(3) ?
C25 H25 . 0.9500 ?
C26 H26 . 0.9500 ?
C27 C28 . 1.381(3) ?
C27 H27 . 0.9500 ?
C28 C29 . 1.381(3) ?
C28 H28 . 0.9500 ?
C29 C30 . 1.384(3) ?
C29 H29 . 0.9500 ?
C30 C31 . 1.382(3) ?
C30 H30 . 0.9500 ?
C31 H31 . 0.9500 ?

loop_
_geom_torsion_atom_site_label_1
_geom_torsion_atom_site_label_2
_geom_torsion_atom_site_label_3
_geom_torsion_atom_site_label_4
_geom_torsion_site_symmetry_1
_geom_torsion_site_symmetry_2
_geom_torsion_site_symmetry_3
_geom_torsion_site_symmetry_4
_geom_torsion
_geom_torsion_publ_flag
O1 S1 O2 Ni . . . . -145.14(7) ?
N5 S1 O2 Ni . . . . -18.82(10) ?
C10 S1 O2 Ni . . . . 97.20(8) ?
N1 Ni O2 S1 . . . . 8.70(14) ?
N6 Ni O2 S1 . . . . -87.33(8) ?
N4 Ni O2 S1 . . . . 7.99(7) ?
N7 Ni O2 S1 . . . . 101.78(8) ?
N2 Ni O2 S1 . . . . -169.43(6) ?
O3 Ni O2 S1 . . . . -171.68(8) ?
O4 S2 O3 Ni . . . . 145.87(6) ?
N3 S2 O3 Ni . . . . 20.78(9) ?
C16 S2 O3 Ni . . . . -97.82(7) ?
N1 Ni O3 S2 . . . . -12.32(11) ?
N6 Ni O3 S2 . . . . 79.45(7) ?
N4 Ni O3 S2 . . . . 167.49(7) ?
N7 Ni O3 S2 . . . . -103.97(7) ?
N2 Ni O3 S2 . . . . -10.24(6) ?
O2 Ni O3 S2 . . . . 167.98(8) ?
N6 Ni N1 C3 . . . . -82.17(13) ?
N4 Ni N1 C3 . . . . -174.78(13) ?
N7 Ni N1 C3 . . . . 93.59(13) ?
N2 Ni N1 C3 . . . . 3.12(12) ?
O2 Ni N1 C3 . . . . -175.48(10) ?
O3 Ni N1 C3 . . . . 5.10(17) ?
N6 Ni N1 C7 . . . . 92.18(12) ?
N4 Ni N1 C7 . . . . -0.43(12) ?
N7 Ni N1 C7 . . . . -92.05(12) ?
N2 Ni N1 C7 . . . . 177.47(13) ?
O2 Ni N1 C7 . . . . -1.13(19) ?
O3 Ni N1 C7 . . . . 179.45(10) ?
N1 Ni N2 C1 . . . . -1.11(11) ?
N6 Ni N2 C1 . . . . 96.28(12) ?
N4 Ni N2 C1 . . . . 3.37(19) ?
N7 Ni N2 C1 . . . . -95.48(12) ?
O2 Ni N2 C1 . . . . 177.94(10) ?
O3 Ni N2 C1 . . . . -179.80(13) ?
N1 Ni N2 N3 . . . . 174.46(15) ?
N6 Ni N2 N3 . . . . -88.15(14) ?
N4 Ni N2 N3 . . . . 178.94(12) ?
N7 Ni N2 N3 . . . . 80.09(14) ?
O2 Ni N2 N3 . . . . -6.49(17) ?
O3 Ni N2 N3 . . . . -4.23(13) ?
C1 N2 N3 S2 . . . . -167.49(12) ?
Ni N2 N3 S2 . . . . 16.94(18) ?
O4 S2 N3 N2 . . . . -155.04(11) ?
O3 S2 N3 N2 . . . . -24.92(14) ?
C16 S2 N3 N2 . . . . 92.82(12) ?
N1 Ni N4 C8 . . . . -3.93(12) ?
N6 Ni N4 C8 . . . . -99.62(13) ?
N7 Ni N4 C8 . . . . 90.22(13) ?
N2 Ni N4 C8 . . . . -8.4(2) ?
O2 Ni N4 C8 . . . . 175.71(13) ?
O3 Ni N4 C8 . . . . 176.19(10) ?
N1 Ni N4 N5 . . . . -172.83(14) ?
N6 Ni N4 N5 . . . . 91.48(13) ?
N7 Ni N4 N5 . . . . -78.68(13) ?
N2 Ni N4 N5 . . . . -177.28(11) ?
O2 Ni N4 N5 . . . . 6.81(12) ?
O3 Ni N4 N5 . . . . 7.29(17) ?
C8 N4 N5 S1 . . . . 172.91(12) ?
Ni N4 N5 S1 . . . . -18.29(16) ?
O1 S1 N5 N4 . . . . 153.45(11) ?
O2 S1 N5 N4 . . . . 23.01(13) ?
C10 S1 N5 N4 . . . . -92.48(12) ?
N1 Ni N6 C26 . . . . 176.50(13) ?
N4 Ni N6 C26 . . . . -106.03(13) ?
N7 Ni N6 C26 . . . . 17.5(3) ?
N2 Ni N6 C26 . . . . 101.19(13) ?
O2 Ni N6 C26 . . . . -32.88(13) ?
O3 Ni N6 C26 . . . . 34.42(12) ?
N1 Ni N6 C22 . . . . -1.92(14) ?
N4 Ni N6 C22 . . . . 75.54(14) ?
N7 Ni N6 C22 . . . . -160.9(2) ?
N2 Ni N6 C22 . . . . -77.23(14) ?
O2 Ni N6 C22 . . . . 148.70(14) ?
O3 Ni N6 C22 . . . . -144.00(14) ?
N1 Ni N7 C31 . . . . -109.10(13) ?
N6 Ni N7 C31 . . . . 49.9(3) ?
N4 Ni N7 C31 . . . . 173.62(13) ?
N2 Ni N7 C31 . . . . -33.25(13) ?
O2 Ni N7 C31 . . . . 100.31(13) ?
O3 Ni N7 C31 . . . . 33.11(13) ?
N1 Ni N7 C27 . . . . 72.98(14) ?
N6 Ni N7 C27 . . . . -128.0(3) ?
N4 Ni N7 C27 . . . . -4.30(14) ?
N2 Ni N7 C27 . . . . 148.83(13) ?
O2 Ni N7 C27 . . . . -77.61(13) ?
O3 Ni N7 C27 . . . . -144.81(13) ?
N3 N2 C1 C3 . . . . -177.23(13) ?
Ni N2 C1 C3 . . . . -0.80(18) ?
N3 N2 C1 C2 . . . . 3.3(2) ?
Ni N2 C1 C2 . . . . 179.72(12) ?
C7 N1 C3 C4 . . . . 0.0(2) ?
Ni N1 C3 C4 . . . . 174.16(12) ?
C7 N1 C3 C1 . . . . -178.66(15) ?
Ni N1 C3 C1 . . . . -4.52(19) ?
N2 C1 C3 N1 . . . . 3.3(2) ?
C2 C1 C3 N1 . . . . -177.22(15) ?
N2 C1 C3 C4 . . . . -175.31(16) ?
C2 C1 C3 C4 . . . . 4.2(3) ?
N1 C3 C4 C5 . . . . 0.0(3) ?
C1 C3 C4 C5 . . . . 178.56(16) ?
C3 C4 C5 C6 . . . . 0.3(3) ?
C4 C5 C6 C7 . . . . -0.6(3) ?
C3 N1 C7 C6 . . . . -0.4(2) ?
Ni N1 C7 C6 . . . . -174.65(12) ?
C3 N1 C7 C8 . . . . 178.48(14) ?
Ni N1 C7 C8 . . . . 4.20(19) ?
C5 C6 C7 N1 . . . . 0.6(3) ?
C5 C6 C7 C8 . . . . -178.08(16) ?
N5 N4 C8 C7 . . . . 177.13(14) ?
Ni N4 C8 C7 . . . . 7.13(19) ?
N5 N4 C8 C9 . . . . -1.0(2) ?
Ni N4 C8 C9 . . . . -171.04(13) ?
N1 C7 C8 N4 . . . . -7.5(2) ?
C6 C7 C8 N4 . . . . 171.34(16) ?
N1 C7 C8 C9 . . . . 170.72(16) ?
C6 C7 C8 C9 . . . . -10.5(3) ?
O1 S1 C10 C11 . . . . 130.91(15) ?
O2 S1 C10 C11 . . . . -104.67(15) ?
N5 S1 C10 C11 . . . . 15.11(17) ?
O1 S1 C10 C15 . . . . -51.50(16) ?
O2 S1 C10 C15 . . . . 72.92(15) ?
N5 S1 C10 C15 . . . . -167.30(14) ?
C15 C10 C11 C12 . . . . -0.2(3) ?
S1 C10 C11 C12 . . . . 177.28(14) ?
C10 C11 C12 C13 . . . . 0.7(3) ?
C11 C12 C13 C14 . . . . -0.8(3) ?
C12 C13 C14 C15 . . . . 0.5(3) ?
C13 C14 C15 C10 . . . . 0.0(3) ?
C11 C10 C15 C14 . . . . -0.1(3) ?
S1 C10 C15 C14 . . . . -177.72(14) ?
O4 S2 C16 C21 . . . . -112.94(15) ?
O3 S2 C16 C21 . . . . 123.19(15) ?
N3 S2 C16 C21 . . . . 0.43(17) ?
O4 S2 C16 C17 . . . . 65.61(15) ?
O3 S2 C16 C17 . . . . -58.26(15) ?
N3 S2 C16 C17 . . . . 178.98(13) ?
C21 C16 C17 C18 . . . . 0.6(3) ?
S2 C16 C17 C18 . . . . -177.96(14) ?
C16 C17 C18 C19 . . . . -0.2(3) ?
C17 C18 C19 C20 . . . . -0.1(3) ?
C18 C19 C20 C21 . . . . 0.1(3) ?
C17 C16 C21 C20 . . . . -0.6(3) ?
S2 C16 C21 C20 . . . . 177.89(14) ?
C19 C20 C21 C16 . . . . 0.3(3) ?
C26 N6 C22 C23 . . . . 0.4(3) ?
Ni N6 C22 C23 . . . . 178.89(15) ?
N6 C22 C23 C24 . . . . 0.3(3) ?
C22 C23 C24 C25 . . . . -0.8(3) ?
C23 C24 C25 C26 . . . . 0.5(3) ?
C22 N6 C26 C25 . . . . -0.7(2) ?
Ni N6 C26 C25 . . . . -179.16(13) ?
C24 C25 C26 N6 . . . . 0.2(3) ?
C31 N7 C27 C28 . . . . -0.2(3) ?
Ni N7 C27 C28 . . . . 177.80(13) ?
N7 C27 C28 C29 . . . . -1.6(3) ?
C27 C28 C29 C30 . . . . 1.7(3) ?
C28 C29 C30 C31 . . . . -0.2(3) ?
C27 N7 C31 C30 . . . . 1.8(3) ?
Ni N7 C31 C30 . . . . -176.19(14) ?
C29 C30 C31 N7 . . . . -1.7(3) ?
